data_7116477
loop_
_publ_author_name
'He, Fan'
'Braunstein, Pierre'
'Wesolek, Marcel'
'Danopoulos, Andreas A.'

_publ_section_title
;
 Imine-functionalised protic NHC complexes of Ir: direct formation by C-H
 activation.
;
_journal_issue 14
_journal_name_full 'Chemical communications (Cambridge, England)'
_journal_page_first 2814
_journal_paper_doi 10.1039/c4cc10109j
_journal_volume 51
_journal_year 2015
_chemical_formula_moiety 'C25 H36 Cl Ir N3, B F4'
_chemical_formula_sum 'C25 H36 B Cl F4 Ir N3'
_chemical_formula_weight 693.03
_chemical_name_systematic
;
 ?
;
_space_group_crystal_system monoclinic
_space_group_IT_number 15
_space_group_name_Hall '-C 2yc'
_space_group_name_H-M_alt 'C 1 2/c 1'
_symmetry_space_group_name_Hall '-C 2yc'
_symmetry_space_group_name_H-M 'C 1 2/c 1'
_atom_sites_solution_hydrogens mixed
_atom_sites_solution_primary direct
_atom_sites_solution_secondary difmap
_audit_creation_method SHELXL-2013
_audit_update_record
;
2014-12-16 deposited with the CCDC.
2015-01-07 downloaded from the CCDC.
;
_cell_angle_alpha 90
_cell_angle_beta 110.9360(10)
_cell_angle_gamma 90
_cell_formula_units_Z 8
_cell_length_a 22.1698(9)
_cell_length_b 20.5501(8)
_cell_length_c 14.5843(6)
_cell_measurement_reflns_used 9919
_cell_measurement_temperature 173(2)
_cell_measurement_theta_max 34.06
_cell_measurement_theta_min 2.48
_cell_volume 6205.8(4)
_computing_cell_refinement 'Bruker SAINT'
_computing_data_collection 'Bruker APEX2'
_computing_data_reduction 'Bruker SAINT'
_computing_molecular_graphics 'Bruker SHELXTL'
_computing_publication_material 'Bruker SHELXTL'
_computing_structure_refinement 'SHELXL-2013 (Sheldrick, 2013)'
_computing_structure_solution 'SHELXS-2013 (Sheldrick, 2013)'
_diffrn_ambient_temperature 173(2)
_diffrn_measured_fraction_theta_full 1.000
_diffrn_measured_fraction_theta_max 0.996
_diffrn_measurement_device_type 'Bruker APEX-II CCD'
_diffrn_measurement_method '\f and \w scans'
_diffrn_radiation_type MoK\a
_diffrn_radiation_wavelength 0.71073
_diffrn_reflns_av_R_equivalents 0.0252
_diffrn_reflns_av_unetI/netI 0.0245
_diffrn_reflns_Laue_measured_fraction_full 1.000
_diffrn_reflns_Laue_measured_fraction_max 0.996
_diffrn_reflns_limit_h_max 34
_diffrn_reflns_limit_h_min -34
_diffrn_reflns_limit_k_max 31
_diffrn_reflns_limit_k_min -32
_diffrn_reflns_limit_l_max 22
_diffrn_reflns_limit_l_min -22
_diffrn_reflns_number 50764
_diffrn_reflns_point_group_measured_fraction_full 1.000
_diffrn_reflns_point_group_measured_fraction_max 0.996
_diffrn_reflns_theta_full 25.242
_diffrn_reflns_theta_max 34.081
_diffrn_reflns_theta_min 1.396
_diffrn_source 'fine focus sealed tube'
_exptl_absorpt_coefficient_mu 4.429
_exptl_absorpt_correction_T_max 0.7467
_exptl_absorpt_correction_T_min 0.5676
_exptl_absorpt_correction_type multi-scan
_exptl_absorpt_process_details sadabs
_exptl_crystal_colour green
_exptl_crystal_density_diffrn 1.484
_exptl_crystal_description prism
_exptl_crystal_F_000 2736
_exptl_crystal_size_max 0.350
_exptl_crystal_size_mid 0.300
_exptl_crystal_size_min 0.200
_platon_squeeze_details
;
 The residual electron density was assigned to one molecule of the
 diethyl ether solvent [348/8 = 44 e per asymmetric unit; one molecule
 of C4H10O would give 42e].
;
_refine_diff_density_max 3.074
_refine_diff_density_min -2.275
_refine_diff_density_rms 0.135
_refine_ls_extinction_method none
_refine_ls_goodness_of_fit_ref 1.069
_refine_ls_hydrogen_treatment mixed
_refine_ls_matrix_type full
_refine_ls_number_parameters 329
_refine_ls_number_reflns 12686
_refine_ls_number_restraints 0
_refine_ls_restrained_S_all 1.069
_refine_ls_R_factor_all 0.0469
_refine_ls_R_factor_gt 0.0333
_refine_ls_shift/su_max 0.002
_refine_ls_shift/su_mean 0.000
_refine_ls_structure_factor_coef Fsqd
_refine_ls_weighting_details 'w=1/[\s^2^(Fo^2^)+(0.0324P)^2^+23.5269P] where P=(Fo^2^+2Fc^2^)/3'
_refine_ls_weighting_scheme calc
_refine_ls_wR_factor_gt 0.0756
_refine_ls_wR_factor_ref 0.0812
_reflns_Friedel_coverage 0.000
_reflns_number_gt 10025
_reflns_number_total 12686
_reflns_threshold_expression 'I > 2\s(I)'
_cod_data_source_file c4cc10109j2.cif
_cod_data_source_block pbfh141126
_cod_database_code 7116477
_shelx_space_group_comment
;
The symmetry employed for this shelxl refinement is uniquely defined
by the following loop, which should always be used as a source of
symmetry information in preference to the above space-group names.
They are only intended as comments.
;
_shelx_estimated_absorpt_t_min 0.306
_shelx_estimated_absorpt_t_max 0.471
_shelxl_version_number 2013-4

loop_
_space_group_symop_operation_xyz
'x, y, z'
'-x, y, -z+1/2'
'x+1/2, y+1/2, z'
'-x+1/2, y+1/2, -z+1/2'
'-x, -y, -z'
'x, -y, z-1/2'
'-x+1/2, -y+1/2, -z'
'x+1/2, -y+1/2, z-1/2'

loop_
_atom_site_label
_atom_site_type_symbol
_atom_site_fract_x
_atom_site_fract_y
_atom_site_fract_z
_atom_site_U_iso_or_equiv
_atom_site_adp_type
_atom_site_occupancy
_atom_site_site_symmetry_order
_atom_site_calc_flag
_atom_site_refinement_flags_posn
_atom_site_refinement_flags_adp
C1 C 0.14062(12) 0.04151(12) 0.67948(18) 0.0218(4) Uani 1 1 d . .
C2 C 0.06613(14) -0.01540(14) 0.7172(2) 0.0287(5) Uani 1 1 d . .
H2 H 0.0348 -0.0478 0.7136 0.034 Uiso 1 1 calc R U
C3 C 0.08509(14) 0.03306(14) 0.7833(2) 0.0278(5) Uani 1 1 d . .
H3 H 0.0698 0.0419 0.8352 0.033 Uiso 1 1 calc R U
C4 C 0.16325(14) 0.12581(13) 0.79681(19) 0.0249(5) Uani 1 1 d . .
C5 C 0.1495(2) 0.15708(17) 0.8791(3) 0.0423(8) Uani 1 1 d . .
H5A H 0.1754 0.1968 0.8992 0.063 Uiso 1 1 calc R U
H5B H 0.1605 0.1269 0.9348 0.063 Uiso 1 1 calc R U
H5C H 0.1035 0.1681 0.8577 0.063 Uiso 1 1 calc R U
C6 C 0.22826(13) 0.21173(13) 0.77619(19) 0.0241(5) Uani 1 1 d . .
C7 C 0.19002(14) 0.26456(13) 0.7272(2) 0.0263(5) Uani 1 1 d . .
C8 C 0.21824(16) 0.32599(14) 0.7451(2) 0.0327(6) Uani 1 1 d . .
H8 H 0.1938 0.3627 0.7127 0.039 Uiso 1 1 calc R U
C9 C 0.28100(17) 0.33498(16) 0.8089(2) 0.0367(7) Uani 1 1 d . .
H9 H 0.2991 0.3774 0.8193 0.044 Uiso 1 1 calc R U
C10 C 0.31743(16) 0.28274(17) 0.8574(3) 0.0390(7) Uani 1 1 d . .
H10 H 0.3609 0.2894 0.8995 0.047 Uiso 1 1 calc R U
C11 C 0.29214(14) 0.2220(2) 0.8458(2) 0.0378(7) Uani 1 1 d . .
C12 C 0.12013(14) 0.25813(15) 0.6582(2) 0.0323(6) Uani 1 1 d . .
H12 H 0.1094 0.2107 0.6495 0.039 Uiso 1 1 calc R U
C13 C 0.0741(2) 0.2900(3) 0.7013(4) 0.0594(11) Uani 1 1 d . .
H13A H 0.0825 0.3369 0.7081 0.089 Uiso 1 1 calc R U
H13B H 0.0807 0.2711 0.7659 0.089 Uiso 1 1 calc R U
H13C H 0.0294 0.2825 0.6575 0.089 Uiso 1 1 calc R U
C14 C 0.1088(2) 0.2870(2) 0.5573(3) 0.0520(10) Uani 1 1 d . .
H14A H 0.1171 0.3339 0.5635 0.078 Uiso 1 1 calc R U
H14B H 0.0640 0.2792 0.5143 0.078 Uiso 1 1 calc R U
H14C H 0.1381 0.2664 0.5291 0.078 Uiso 1 1 calc R U
C15 C 0.3303(2) 0.16310(18) 0.9037(3) 0.0528(11) Uani 1 1 d . .
H15 H 0.3061 0.1224 0.8754 0.063 Uiso 1 1 calc R U
C16 C 0.3352(3) 0.1691(2) 1.0102(4) 0.0760(17) Uani 1 1 d . .
H16A H 0.3584 0.1315 1.0475 0.114 Uiso 1 1 calc R U
H16B H 0.2917 0.1708 1.0130 0.114 Uiso 1 1 calc R U
H16C H 0.3586 0.2091 1.0386 0.114 Uiso 1 1 calc R U
C17 C 0.3982(3) 0.1585(3) 0.8994(5) 0.091(2) Uani 1 1 d . .
H17A H 0.4226 0.1978 0.9280 0.137 Uiso 1 1 calc R U
H17B H 0.3950 0.1544 0.8309 0.137 Uiso 1 1 calc R U
H17C H 0.4204 0.1203 0.9365 0.137 Uiso 1 1 calc R U
C18 C 0.25310(18) 0.16140(16) 0.5713(3) 0.0375(7) Uani 1 1 d . .
H18 H 0.2410 0.1933 0.6087 0.045 Uiso 1 1 calc R U
C19 C 0.3006(2) 0.1186(2) 0.6215(4) 0.0529(10) Uani 1 1 d . .
H19 H 0.3195 0.1219 0.6910 0.063 Uiso 1 1 calc R U
C20 C 0.3244(3) 0.0654(3) 0.5693(6) 0.097(2) Uani 1 1 d . .
H20A H 0.3248 0.0835 0.5066 0.116 Uiso 1 1 calc R U
H20B H 0.3696 0.0548 0.6102 0.116 Uiso 1 1 calc R U
C21 C 0.2867(3) 0.0037(3) 0.5474(4) 0.0655(13) Uani 1 1 d . .
H21A H 0.3098 -0.0289 0.5977 0.079 Uiso 1 1 calc R U
H21B H 0.2858 -0.0128 0.4832 0.079 Uiso 1 1 calc R U
C22 C 0.2185(2) 0.00859(17) 0.5444(3) 0.0435(8) Uani 1 1 d . .
H22 H 0.2059 -0.0203 0.5852 0.052 Uiso 1 1 calc R U
C23 C 0.17259(18) 0.05132(16) 0.4875(2) 0.0377(7) Uani 1 1 d . .
H23 H 0.1311 0.0512 0.4930 0.045 Uiso 1 1 calc R U
C24 C 0.1851(3) 0.0988(2) 0.4165(3) 0.0518(10) Uani 1 1 d . .
H24A H 0.1433 0.1095 0.3645 0.062 Uiso 1 1 calc R U
H24B H 0.2122 0.0767 0.3846 0.062 Uiso 1 1 calc R U
C25 C 0.2183(3) 0.1622(2) 0.4616(3) 0.0584(12) Uani 1 1 d . .
H25A H 0.2498 0.1737 0.4302 0.070 Uiso 1 1 calc R U
H25B H 0.1853 0.1970 0.4454 0.070 Uiso 1 1 calc R U
N1 N 0.10116(11) -0.00934(12) 0.65480(18) 0.0250(4) Uani 1 1 d . .
N2 N 0.13171(11) 0.06769(11) 0.76020(16) 0.0229(4) Uani 1 1 d . .
N3 N 0.20125(11) 0.14674(11) 0.75383(16) 0.0232(4) Uani 1 1 d . .
B1 B 0.48367(17) 0.37365(19) 1.0214(3) 0.0360(7) Uani 1 1 d . .
F1 F 0.47020(14) 0.31057(14) 0.9934(3) 0.0879(11) Uani 1 1 d . .
F2 F 0.42508(11) 0.40804(11) 1.00042(18) 0.0506(6) Uani 1 1 d . .
F3 F 0.51871(14) 0.40526(18) 0.9732(2) 0.0785(10) Uani 1 1 d . .
F4 F 0.51634(13) 0.37530(14) 1.12068(18) 0.0643(7) Uani 1 1 d . .
Cl1 Cl 0.28097(4) 0.01476(4) 0.77083(6) 0.03405(15) Uani 1 1 d . .
Ir1 Ir 0.20715(2) 0.08545(2) 0.63994(2) 0.02277(3) Uani 1 1 d . .
H1N H 0.0969(19) -0.032(2) 0.613(3) 0.036(11) Uiso 1 1 d . .
H1 H 0.157(2) 0.122(2) 0.583(3) 0.060(14) Uiso 1 1 d . .

loop_
_atom_site_aniso_label
_atom_site_aniso_U_11
_atom_site_aniso_U_22
_atom_site_aniso_U_33
_atom_site_aniso_U_23
_atom_site_aniso_U_13
_atom_site_aniso_U_12
C1 0.0245(11) 0.0198(11) 0.0217(10) -0.0022(8) 0.0088(8) -0.0025(8)
C2 0.0290(12) 0.0247(13) 0.0361(14) -0.0003(11) 0.0163(11) -0.0046(10)
C3 0.0313(13) 0.0247(13) 0.0325(13) 0.0010(10) 0.0178(11) -0.0025(10)
C4 0.0332(13) 0.0194(11) 0.0228(11) -0.0027(9) 0.0110(9) -0.0012(9)
C5 0.067(2) 0.0324(16) 0.0402(17) -0.0139(13) 0.0349(17) -0.0134(15)
C6 0.0300(12) 0.0182(11) 0.0254(11) -0.0060(9) 0.0114(9) -0.0061(9)
C7 0.0320(13) 0.0194(11) 0.0296(12) -0.0029(9) 0.0136(10) -0.0047(9)
C8 0.0419(16) 0.0193(12) 0.0371(15) -0.0009(11) 0.0145(12) -0.0084(11)
C9 0.0498(18) 0.0269(14) 0.0354(15) -0.0090(12) 0.0175(13) -0.0163(13)
C10 0.0356(15) 0.0318(16) 0.0472(18) -0.0126(13) 0.0119(13) -0.0195(13)
C11 0.0246(12) 0.057(2) 0.0289(14) 0.0135(13) 0.0064(11) -0.0026(13)
C12 0.0310(13) 0.0249(13) 0.0391(15) 0.0003(11) 0.0102(11) -0.0023(11)
C13 0.043(2) 0.068(3) 0.069(3) -0.003(2) 0.023(2) 0.011(2)
C14 0.045(2) 0.060(3) 0.0419(19) 0.0094(18) 0.0046(15) -0.0035(18)
C15 0.050(2) 0.0305(17) 0.053(2) -0.0143(15) -0.0118(17) 0.0019(15)
C16 0.107(4) 0.043(2) 0.054(3) 0.007(2) -0.001(3) 0.002(3)
C17 0.056(3) 0.082(4) 0.106(5) -0.031(4) -0.008(3) 0.023(3)
C18 0.0557(19) 0.0270(14) 0.0405(16) -0.0064(12) 0.0301(15) -0.0185(13)
C19 0.046(2) 0.046(2) 0.078(3) 0.007(2) 0.036(2) -0.0152(17)
C20 0.087(4) 0.056(3) 0.195(8) 0.021(4) 0.110(5) 0.009(3)
C21 0.082(3) 0.070(3) 0.059(3) -0.010(2) 0.043(2) 0.026(3)
C22 0.079(3) 0.0262(15) 0.0389(17) -0.0091(13) 0.0375(18) -0.0071(16)
C23 0.0554(19) 0.0324(16) 0.0329(15) -0.0098(12) 0.0251(14) -0.0160(14)
C24 0.085(3) 0.041(2) 0.0305(16) -0.0040(14) 0.0214(18) -0.017(2)
C25 0.092(3) 0.051(2) 0.0402(19) 0.0003(17) 0.034(2) -0.030(2)
N1 0.0277(10) 0.0213(10) 0.0279(11) -0.0047(9) 0.0123(9) -0.0061(8)
N2 0.0276(10) 0.0190(9) 0.0244(10) -0.0016(8) 0.0120(8) -0.0042(8)
N3 0.0294(10) 0.0170(9) 0.0234(10) -0.0054(8) 0.0094(8) -0.0039(8)
B1 0.0290(15) 0.0349(18) 0.0393(18) -0.0030(14) 0.0064(13) 0.0039(13)
F1 0.0615(17) 0.0523(17) 0.116(3) -0.0386(17) -0.0092(16) 0.0008(13)
F2 0.0451(11) 0.0576(14) 0.0591(14) 0.0330(11) 0.0309(10) 0.0237(10)
F3 0.0457(14) 0.119(3) 0.080(2) 0.0211(18) 0.0344(14) 0.0097(15)
F4 0.0621(15) 0.0668(18) 0.0446(13) -0.0035(12) -0.0044(11) -0.0004(13)
Cl1 0.0367(3) 0.0253(3) 0.0377(4) -0.0018(3) 0.0102(3) 0.0034(3)
Ir1 0.02913(5) 0.01695(5) 0.02630(5) -0.00364(4) 0.01487(4) -0.00529(4)

loop_
_atom_type_symbol
_atom_type_description
_atom_type_scat_dispersion_real
_atom_type_scat_dispersion_imag
_atom_type_scat_source
C C 0.0033 0.0016 'International Tables Vol C Tables 4.2.6.8 and 6.1.1.4'
H H 0.0000 0.0000 'International Tables Vol C Tables 4.2.6.8 and 6.1.1.4'
N N 0.0061 0.0033 'International Tables Vol C Tables 4.2.6.8 and 6.1.1.4'
B B 0.0013 0.0007 'International Tables Vol C Tables 4.2.6.8 and 6.1.1.4'
F F 0.0171 0.0103 'International Tables Vol C Tables 4.2.6.8 and 6.1.1.4'
Cl Cl 0.1484 0.1585 'International Tables Vol C Tables 4.2.6.8 and 6.1.1.4'
Ir Ir -1.4442 7.9887 'International Tables Vol C Tables 4.2.6.8 and 6.1.1.4'

loop_
_geom_angle_atom_site_label_1
_geom_angle_atom_site_label_2
_geom_angle_atom_site_label_3
_geom_angle
N1 C1 N2 105.0(2)
N1 C1 Ir1 140.0(2)
N2 C1 Ir1 114.92(18)
C3 C2 N1 107.3(2)
C3 C2 H2 126.4
N1 C2 H2 126.4
C2 C3 N2 105.9(2)
C2 C3 H3 127.1
N2 C3 H3 127.1
N3 C4 N2 115.2(2)
N3 C4 C5 127.3(3)
N2 C4 C5 117.5(2)
C4 C5 H5A 109.5
C4 C5 H5B 109.5
H5A C5 H5B 109.5
C4 C5 H5C 109.5
H5A C5 H5C 109.5
H5B C5 H5C 109.5
C7 C6 C11 120.7(3)
C7 C6 N3 118.1(2)
C11 C6 N3 121.2(3)
C8 C7 C6 117.2(3)
C8 C7 C12 119.1(3)
C6 C7 C12 123.8(2)
C9 C8 C7 121.6(3)
C9 C8 H8 119.2
C7 C8 H8 119.2
C10 C9 C8 120.4(3)
C10 C9 H9 119.8
C8 C9 H9 119.8
C11 C10 C9 120.9(3)
C11 C10 H10 119.5
C9 C10 H10 119.5
C10 C11 C6 119.0(3)
C10 C11 C15 122.2(3)
C6 C11 C15 118.8(3)
C7 C12 C14 112.5(3)
C7 C12 C13 111.3(3)
C14 C12 C13 109.1(3)
C7 C12 H12 107.9
C14 C12 H12 107.9
C13 C12 H12 107.9
C12 C13 H13A 109.5
C12 C13 H13B 109.5
H13A C13 H13B 109.5
C12 C13 H13C 109.5
H13A C13 H13C 109.5
H13B C13 H13C 109.5
C12 C14 H14A 109.5
C12 C14 H14B 109.5
H14A C14 H14B 109.5
C12 C14 H14C 109.5
H14A C14 H14C 109.5
H14B C14 H14C 109.5
C16 C15 C17 109.5(4)
C16 C15 C11 108.6(3)
C17 C15 C11 112.4(4)
C16 C15 H15 108.7
C17 C15 H15 108.7
C11 C15 H15 108.7
C15 C16 H16A 109.5
C15 C16 H16B 109.5
H16A C16 H16B 109.5
C15 C16 H16C 109.5
H16A C16 H16C 109.5
H16B C16 H16C 109.5
C15 C17 H17A 109.5
C15 C17 H17B 109.5
H17A C17 H17B 109.5
C15 C17 H17C 109.5
H17A C17 H17C 109.5
H17B C17 H17C 109.5
C19 C18 C25 125.4(4)
C19 C18 Ir1 72.80(19)
C25 C18 Ir1 109.5(2)
C19 C18 H18 117.3
C25 C18 H18 117.3
Ir1 C18 H18 87.7
C18 C19 C20 122.0(5)
C18 C19 Ir1 72.36(19)
C20 C19 Ir1 109.5(3)
C18 C19 H19 119.0
C20 C19 H19 119.0
Ir1 C19 H19 88.2
C21 C20 C19 116.7(3)
C21 C20 H20A 108.1
C19 C20 H20A 108.1
C21 C20 H20B 108.1
C19 C20 H20B 108.1
H20A C20 H20B 107.3
C20 C21 C22 115.5(4)
C20 C21 H21A 108.4
C22 C21 H21A 108.4
C20 C21 H21B 108.4
C22 C21 H21B 108.4
H21A C21 H21B 107.5
C23 C22 C21 125.5(4)
C23 C22 Ir1 72.13(19)
C21 C22 Ir1 112.0(3)
C23 C22 H22 117.2
C21 C22 H22 117.2
Ir1 C22 H22 85.7
C22 C23 C24 123.0(4)
C22 C23 Ir1 71.20(19)
C24 C23 Ir1 113.8(2)
C22 C23 H23 118.5
C24 C23 H23 118.5
Ir1 C23 H23 85.1
C23 C24 C25 115.6(3)
C23 C24 H24A 108.4
C25 C24 H24A 108.4
C23 C24 H24B 108.4
C25 C24 H24B 108.4
H24A C24 H24B 107.4
C18 C25 C24 115.7(3)
C18 C25 H25A 108.4
C24 C25 H25A 108.4
C18 C25 H25B 108.4
C24 C25 H25B 108.4
H25A C25 H25B 107.4
C1 N1 C2 111.1(2)
C1 N1 H1N 126(3)
C2 N1 H1N 123(3)
C1 N2 C4 117.4(2)
C1 N2 C3 110.8(2)
C4 N2 C3 131.4(2)
C4 N3 C6 119.1(2)
C4 N3 Ir1 114.53(17)
C6 N3 Ir1 125.79(17)
F1 B1 F4 108.5(3)
F1 B1 F3 113.4(4)
F4 B1 F3 110.2(3)
F1 B1 F2 109.0(3)
F4 B1 F2 108.4(3)
F3 B1 F2 107.2(3)
C1 Ir1 N3 77.45(9)
C1 Ir1 C22 97.10(12)
N3 Ir1 C22 169.26(12)
C1 Ir1 C23 97.03(11)
N3 Ir1 C23 152.31(12)
C22 Ir1 C23 36.66(15)
C1 Ir1 C18 159.14(13)
N3 Ir1 C18 95.69(10)
C22 Ir1 C18 92.51(13)
C23 Ir1 C18 79.81(12)
C1 Ir1 C19 165.78(14)
N3 Ir1 C19 103.11(14)
C22 Ir1 C19 79.88(16)
C23 Ir1 C19 88.81(16)
C18 Ir1 C19 34.84(15)
C1 Ir1 Cl1 82.23(8)
N3 Ir1 Cl1 87.35(6)
C22 Ir1 Cl1 82.71(11)
C23 Ir1 Cl1 119.12(10)
C18 Ir1 Cl1 117.47(10)
C19 Ir1 Cl1 83.61(12)
C1 Ir1 H1 84(2)
N3 Ir1 H1 84(2)
C22 Ir1 H1 105(2)
C23 Ir1 H1 69(2)
C18 Ir1 H1 75(2)
C19 Ir1 H1 110(2)
Cl1 Ir1 H1 165(2)

loop_
_geom_bond_atom_site_label_1
_geom_bond_atom_site_label_2
_geom_bond_distance
C1 N1 1.327(3)
C1 N2 1.371(3)
C1 Ir1 1.983(2)
C2 C3 1.345(4)
C2 N1 1.397(4)
C2 H2 0.9500
C3 N2 1.392(3)
C3 H3 0.9500
C4 N3 1.290(3)
C4 N2 1.391(3)
C4 C5 1.486(4)
C5 H5A 0.9800
C5 H5B 0.9800
C5 H5C 0.9800
C6 C7 1.405(4)
C6 C11 1.433(4)
C6 N3 1.452(3)
C7 C8 1.392(4)
C7 C12 1.522(4)
C8 C9 1.382(5)
C8 H8 0.9500
C9 C10 1.377(5)
C9 H9 0.9500
C10 C11 1.354(5)
C10 H10 0.9500
C11 C15 1.544(5)
C12 C14 1.522(5)
C12 C13 1.524(5)
C12 H12 1.0000
C13 H13A 0.9800
C13 H13B 0.9800
C13 H13C 0.9800
C14 H14A 0.9800
C14 H14B 0.9800
C14 H14C 0.9800
C15 C16 1.523(7)
C15 C17 1.531(7)
C15 H15 1.0000
C16 H16A 0.9800
C16 H16B 0.9800
C16 H16C 0.9800
C17 H17A 0.9800
C17 H17B 0.9800
C17 H17C 0.9800
C18 C19 1.367(6)
C18 C25 1.508(5)
C18 Ir1 2.281(3)
C18 H18 0.9500
C19 C20 1.529(7)
C19 Ir1 2.287(3)
C19 H19 0.9500
C20 C21 1.489(8)
C20 H20A 0.9900
C20 H20B 0.9900
C21 C22 1.501(6)
C21 H21A 0.9900
C21 H21B 0.9900
C22 C23 1.375(6)
C22 Ir1 2.180(3)
C22 H22 0.9500
C23 C24 1.519(5)
C23 Ir1 2.191(3)
C23 H23 0.9500
C24 C25 1.525(6)
C24 H24A 0.9900
C24 H24B 0.9900
C25 H25A 0.9900
C25 H25B 0.9900
N1 H1N 0.75(4)
N3 Ir1 2.125(2)
B1 F1 1.360(5)
B1 F4 1.368(4)
B1 F3 1.383(5)
B1 F2 1.413(4)
Cl1 Ir1 2.4901(8)
Ir1 H1 1.34(5)

loop_
_geom_hbond_atom_site_label_D
_geom_hbond_atom_site_label_H
_geom_hbond_atom_site_label_A
_geom_hbond_distance_DH
_geom_hbond_distance_HA
_geom_hbond_distance_DA
_geom_hbond_angle_DHA
_geom_hbond_site_symmetry_A
N1 H1N F2 0.75(4) 1.98(4) 2.721(3) 173(4) 4_546

loop_
_geom_torsion_atom_site_label_1
_geom_torsion_atom_site_label_2
_geom_torsion_atom_site_label_3
_geom_torsion_atom_site_label_4
_geom_torsion
N1 C2 C3 N2 -0.3(3)
C11 C6 C7 C8 3.6(4)
N3 C6 C7 C8 -176.1(3)
C11 C6 C7 C12 -175.3(3)
N3 C6 C7 C12 5.0(4)
C6 C7 C8 C9 -0.5(4)
C12 C7 C8 C9 178.4(3)
C7 C8 C9 C10 -0.5(5)
C8 C9 C10 C11 -1.8(5)
C9 C10 C11 C6 4.8(5)
C9 C10 C11 C15 -176.3(4)
C7 C6 C11 C10 -5.8(5)
N3 C6 C11 C10 173.9(3)
C7 C6 C11 C15 175.2(3)
N3 C6 C11 C15 -5.0(4)
C8 C7 C12 C14 56.1(4)
C6 C7 C12 C14 -125.0(3)
C8 C7 C12 C13 -66.8(4)
C6 C7 C12 C13 112.1(4)
C10 C11 C15 C16 72.0(5)
C6 C11 C15 C16 -109.1(4)
C10 C11 C15 C17 -49.4(5)
C6 C11 C15 C17 129.5(4)
C25 C18 C19 C20 0.4(5)
Ir1 C18 C19 C20 102.4(3)
C25 C18 C19 Ir1 -102.0(3)
C18 C19 C20 C21 -84.7(6)
Ir1 C19 C20 C21 -3.8(7)
C19 C20 C21 C22 21.6(8)
C20 C21 C22 C23 54.3(6)
C20 C21 C22 Ir1 -28.9(6)
C21 C22 C23 C24 2.0(5)
Ir1 C22 C23 C24 106.7(3)
C21 C22 C23 Ir1 -104.7(4)
C22 C23 C24 C25 -83.3(5)
Ir1 C23 C24 C25 -1.0(5)
C19 C18 C25 C24 56.1(6)
Ir1 C18 C25 C24 -26.3(5)
C23 C24 C25 C18 18.9(6)
N2 C1 N1 C2 1.2(3)
Ir1 C1 N1 C2 177.8(2)
C3 C2 N1 C1 -0.6(3)
N1 C1 N2 C4 -174.4(2)
Ir1 C1 N2 C4 8.1(3)
N1 C1 N2 C3 -1.4(3)
Ir1 C1 N2 C3 -178.95(19)
N3 C4 N2 C1 -4.3(4)
C5 C4 N2 C1 175.1(3)
N3 C4 N2 C3 -175.5(3)
C5 C4 N2 C3 3.9(5)
C2 C3 N2 C1 1.0(3)
C2 C3 N2 C4 172.7(3)
N2 C4 N3 C6 170.3(2)
C5 C4 N3 C6 -9.0(5)
N2 C4 N3 Ir1 -1.3(3)
C5 C4 N3 Ir1 179.4(3)
C7 C6 N3 C4 -82.2(3)
C11 C6 N3 C4 98.1(3)
C7 C6 N3 Ir1 88.4(3)
C11 C6 N3 Ir1 -91.3(3)

loop_
_platon_squeeze_void_nr
_platon_squeeze_void_average_x
_platon_squeeze_void_average_y
_platon_squeeze_void_average_z
_platon_squeeze_void_volume
_platon_squeeze_void_count_electrons
1 0.500 0.000 0.017 642.1 174.1
2 1.000 0.500 0.000 642.1 174.1
